data_4073413
loop_
_publ_author_name
'Jaroschik, Florian'
'Nief, Fran\,cois'
'Le Goff, Xavier-Fr\'ed\'eric'
'Ricard, Louis'

_publ_section_title
;
 Synthesis and Reactivity of Organometallic Complexes of Divalent Thulium
 with Cyclopentadienyl and Phospholyl Ligands
;
_journal_issue 14
_journal_name_full Organometallics
_journal_page_first 3552
_journal_paper_doi 10.1021/om700316a
_journal_volume 26
_journal_year 2007
_chemical_formula_sum 'C34 H62 B Tm'
_chemical_formula_weight 650.58
_chemical_name_systematic
; 
 ? 
;
_space_group_IT_number 15
_symmetry_cell_setting monoclinic
_symmetry_space_group_name_Hall '-C 2yc'
_symmetry_space_group_name_H-M 'C 1 2/c 1'
_atom_sites_solution_hydrogens geom
_atom_sites_solution_primary direct
_atom_sites_solution_secondary difmap
_audit_creation_method SHELXL-97
_cell_angle_alpha 90.00
_cell_angle_beta 102.619(1)
_cell_angle_gamma 90.00
_cell_formula_units_Z 4
_cell_length_a 10.450(1)
_cell_length_b 16.293(1)
_cell_length_c 20.077(1)
_cell_measurement_reflns_used 3957
_cell_measurement_temperature 150.0(1)
_cell_measurement_theta_max 30.034
_cell_measurement_theta_min 0.998
_cell_volume 3335.8(4)
_computing_structure_refinement 'SHELXL-97 (Sheldrick, 1997)'
_computing_structure_solution 'SHELXS-97 (Sheldrick, 1990)'
_diffrn_ambient_temperature 150.0(1)
_diffrn_measured_fraction_theta_full 0.983
_diffrn_measured_fraction_theta_max 0.983
_diffrn_measurement_device_type KappaCCD
_diffrn_measurement_method 'phi and omega scans'
_diffrn_radiation_monochromator graphite
_diffrn_radiation_source 'fine-focus sealed tube'
_diffrn_radiation_type MoK\a
_diffrn_radiation_wavelength 0.71069
_diffrn_reflns_av_R_equivalents 0.0229
_diffrn_reflns_av_sigmaI/netI 0.0356
_diffrn_reflns_limit_h_max 10
_diffrn_reflns_limit_h_min -14
_diffrn_reflns_limit_k_max 20
_diffrn_reflns_limit_k_min -22
_diffrn_reflns_limit_l_max 28
_diffrn_reflns_limit_l_min -27
_diffrn_reflns_number 10296
_diffrn_reflns_theta_full 30.03
_diffrn_reflns_theta_max 30.03
_diffrn_reflns_theta_min 3.25
_exptl_absorpt_coefficient_mu 2.678
_exptl_absorpt_correction_T_max 0.6894
_exptl_absorpt_correction_T_min 0.6164
_exptl_absorpt_correction_type multi-scan
_exptl_crystal_colour yellow
_exptl_crystal_density_diffrn 1.295
_exptl_crystal_density_method 'not measured'
_exptl_crystal_description 'block '
_exptl_crystal_F_000 1360
_exptl_crystal_size_max 0.20
_exptl_crystal_size_mid 0.20
_exptl_crystal_size_min 0.15
_refine_diff_density_max 3.166
_refine_diff_density_min -1.492
_refine_diff_density_rms 0.109
_refine_ls_extinction_coef 0.0024(2)
_refine_ls_extinction_expression Fc^*^=kFc[1+0.001xFc^2^\l^3^/sin(2\q)]^-1/4^
_refine_ls_extinction_method SHELXL
_refine_ls_goodness_of_fit_ref 1.052
_refine_ls_hydrogen_treatment mixed
_refine_ls_matrix_type full
_refine_ls_number_parameters 180
_refine_ls_number_reflns 4805
_refine_ls_number_restraints 0
_refine_ls_restrained_S_all 1.052
_refine_ls_R_factor_all 0.0397
_refine_ls_R_factor_gt 0.0328
_refine_ls_shift/su_max 0.000
_refine_ls_shift/su_mean 0.000
_refine_ls_structure_factor_coef Fsqd
_refine_ls_weighting_details 'calc w=1/[\s^2^(Fo^2^)+(0.0483P)^2^+4.4879P] where P=(Fo^2^+2Fc^2^)/3'
_refine_ls_weighting_scheme calc
_refine_ls_wR_factor_gt 0.0825
_refine_ls_wR_factor_ref 0.0870
_reflns_number_gt 4284
_reflns_number_total 4805
_reflns_threshold_expression >2sigma(I)
_cod_data_source_file om700316a-file002.cif
_cod_data_source_block tmttcpbh4
_cod_depositor_comments
;
The following automatic conversions were performed:

'_symmetry_cell_setting' value 'Monoclinic' changed to 'monoclinic'
according to /home/saulius/struct/CIF-dictionaries/cif_core.dic
dictionary named 'cif_core.dic' version 2.4.1 from 2010-06-29.

Automatic conversion script
Id: cif_fix_values 1715 2011-07-08 13:25:40Z adriana 
;
_cod_original_sg_symbol_H-M 'C2/c   '
_cod_database_code 4073413

loop_
_symmetry_equiv_pos_as_xyz
'x, y, z'
'-x, y, -z+1/2'
'x+1/2, y+1/2, z'
'-x+1/2, y+1/2, -z+1/2'
'-x, -y, -z'
'x, -y, z-1/2'
'-x+1/2, -y+1/2, -z'
'x+1/2, -y+1/2, z-1/2'

loop_
_atom_site_label
_atom_site_type_symbol
_atom_site_fract_x
_atom_site_fract_y
_atom_site_fract_z
_atom_site_U_iso_or_equiv
_atom_site_adp_type
_atom_site_occupancy
_atom_site_symmetry_multiplicity
_atom_site_calc_flag
_atom_site_refinement_flags
Tm1 Tm 0.5000 -0.143483(10) 0.7500 0.02770(8) Uani 1 2 d S
C1 C 0.3092(3) -0.14241(18) 0.63294(16) 0.0303(6) Uani 1 1 d .
C2 C 0.3294(3) -0.22669(19) 0.65418(13) 0.0294(5) Uani 1 1 d .
C3 C 0.4613(3) -0.24720(19) 0.64981(14) 0.0311(6) Uani 1 1 d .
H3 H 0.5017 -0.2990 0.6614 0.037 Uiso 1 1 calc R
C4 C 0.5219(3) -0.1794(2) 0.62590(14) 0.0326(6) Uani 1 1 d .
C5 C 0.4306(3) -0.1151(2) 0.61854(15) 0.0341(6) Uani 1 1 d .
H5 H 0.4472 -0.0607 0.6057 0.041 Uiso 1 1 calc R
C6 C 0.1863(3) -0.0871(2) 0.61291(17) 0.0388(7) Uani 1 1 d .
C7 C 0.2212(4) -0.0056(3) 0.5827(2) 0.0587(11) Uani 1 1 d .
H7A H 0.1426 0.0288 0.5706 0.088 Uiso 1 1 calc R
H7B H 0.2551 -0.0166 0.5418 0.088 Uiso 1 1 calc R
H7C H 0.2882 0.0230 0.6165 0.088 Uiso 1 1 calc R
C8 C 0.1223(3) -0.0635(2) 0.67233(18) 0.0416(7) Uani 1 1 d .
H8A H 0.1840 -0.0307 0.7057 0.062 Uiso 1 1 calc R
H8B H 0.0993 -0.1134 0.6943 0.062 Uiso 1 1 calc R
H8C H 0.0428 -0.0313 0.6548 0.062 Uiso 1 1 calc R
C9 C 0.0834(4) -0.1290(3) 0.5559(2) 0.0499(9) Uani 1 1 d .
H9A H 0.0480 -0.1774 0.5745 0.075 Uiso 1 1 calc R
H9B H 0.1250 -0.1456 0.5187 0.075 Uiso 1 1 calc R
H9C H 0.0121 -0.0903 0.5384 0.075 Uiso 1 1 calc R
C10 C 0.2355(3) -0.2972(2) 0.66160(15) 0.0347(6) Uani 1 1 d .
C11 C 0.1150(3) -0.2733(2) 0.68934(18) 0.0410(7) Uani 1 1 d .
H11A H 0.1436 -0.2480 0.7344 0.062 Uiso 1 1 calc R
H11B H 0.0632 -0.3225 0.6932 0.062 Uiso 1 1 calc R
H11C H 0.0613 -0.2342 0.6581 0.062 Uiso 1 1 calc R
C12 C 0.1904(4) -0.3380(3) 0.5907(2) 0.0519(9) Uani 1 1 d .
H12A H 0.1475 -0.2970 0.5575 0.078 Uiso 1 1 calc R
H12B H 0.1285 -0.3823 0.5937 0.078 Uiso 1 1 calc R
H12C H 0.2667 -0.3606 0.5760 0.078 Uiso 1 1 calc R
C13 C 0.3063(4) -0.36480(19) 0.7094(2) 0.0401(7) Uani 1 1 d .
H13A H 0.3770 -0.3881 0.6903 0.060 Uiso 1 1 calc R
H13B H 0.2437 -0.4081 0.7140 0.060 Uiso 1 1 calc R
H13C H 0.3433 -0.3412 0.7544 0.060 Uiso 1 1 calc R
C14 C 0.6545(3) -0.1757(2) 0.60691(15) 0.0371(7) Uani 1 1 d .
C15 C 0.7136(4) -0.2613(3) 0.6061(2) 0.0528(10) Uani 1 1 d .
H15A H 0.7271 -0.2855 0.6519 0.079 Uiso 1 1 calc R
H15B H 0.7979 -0.2573 0.5925 0.079 Uiso 1 1 calc R
H15C H 0.6538 -0.2960 0.5736 0.079 Uiso 1 1 calc R
C16 C 0.7479(4) -0.1221(3) 0.6574(2) 0.0559(10) Uani 1 1 d .
H16A H 0.7164 -0.0653 0.6535 0.084 Uiso 1 1 calc R
H16B H 0.8355 -0.1244 0.6473 0.084 Uiso 1 1 calc R
H16C H 0.7522 -0.1420 0.7039 0.084 Uiso 1 1 calc R
C17 C 0.6385(5) -0.1390(3) 0.5354(2) 0.0624(14) Uani 1 1 d .
H17A H 0.5819 -0.1746 0.5021 0.094 Uiso 1 1 calc R
H17B H 0.7246 -0.1344 0.5239 0.094 Uiso 1 1 calc R
H17C H 0.5987 -0.0844 0.5344 0.094 Uiso 1 1 calc R
B1 B 0.5000 0.0180(3) 0.7500 0.0381(10) Uani 1 2 d S
H1 H 0.413(4) -0.026(3) 0.7581(18) 0.046 Uiso 1 1 d .
H2 H 0.533(4) 0.050(3) 0.7952(19) 0.046 Uiso 1 1 d .

loop_
_atom_site_aniso_label
_atom_site_aniso_U_11
_atom_site_aniso_U_22
_atom_site_aniso_U_33
_atom_site_aniso_U_23
_atom_site_aniso_U_13
_atom_site_aniso_U_12
Tm1 0.02330(10) 0.02407(11) 0.03488(11) 0.000 0.00447(6) 0.000
C1 0.0236(13) 0.0345(16) 0.0318(13) 0.0048(10) 0.0041(10) -0.0039(10)
C2 0.0242(12) 0.0328(15) 0.0299(12) -0.0011(10) 0.0030(9) -0.0061(11)
C3 0.0270(12) 0.0318(14) 0.0347(13) -0.0022(11) 0.0071(10) -0.0016(11)
C4 0.0254(13) 0.0393(17) 0.0336(13) 0.0015(12) 0.0080(10) -0.0023(12)
C5 0.0276(13) 0.0387(16) 0.0367(14) 0.0092(12) 0.0082(11) -0.0038(12)
C6 0.0264(13) 0.0413(18) 0.0457(16) 0.0147(13) 0.0016(11) -0.0013(12)
C7 0.0371(18) 0.054(2) 0.082(3) 0.036(2) 0.0070(17) 0.0045(17)
C8 0.0262(13) 0.0397(18) 0.0553(18) 0.0057(15) 0.0014(12) 0.0059(13)
C9 0.0373(18) 0.068(3) 0.0399(18) 0.0120(16) -0.0013(14) 0.0009(17)
C10 0.0304(13) 0.0325(16) 0.0408(15) -0.0028(12) 0.0072(11) -0.0062(12)
C11 0.0311(14) 0.0350(17) 0.0587(19) 0.0048(14) 0.0134(13) -0.0067(13)
C12 0.050(2) 0.051(2) 0.051(2) -0.0129(17) 0.0017(17) -0.0133(18)
C13 0.0367(17) 0.0288(16) 0.055(2) 0.0022(13) 0.0103(14) -0.0064(12)
C14 0.0276(13) 0.052(2) 0.0346(14) -0.0056(14) 0.0128(11) -0.0062(13)
C15 0.0389(17) 0.065(3) 0.060(2) -0.0149(19) 0.0215(16) -0.0004(17)
C16 0.0294(16) 0.074(3) 0.064(2) -0.023(2) 0.0091(16) -0.0084(18)
C17 0.049(2) 0.101(4) 0.044(2) 0.0141(19) 0.0247(18) 0.001(2)
B1 0.031(2) 0.028(2) 0.055(3) 0.000 0.008(2) 0.000

loop_
_atom_type_symbol
_atom_type_description
_atom_type_scat_dispersion_real
_atom_type_scat_dispersion_imag
_atom_type_scat_source
C C 0.0033 0.0016 'International Tables Vol C Tables 4.2.6.8 and 6.1.1.4'
H H 0.0000 0.0000 'International Tables Vol C Tables 4.2.6.8 and 6.1.1.4'
B B 0.0013 0.0007 'International Tables Vol C Tables 4.2.6.8 and 6.1.1.4'
Tm Tm -0.3139 5.2483 'International Tables Vol C Tables 4.2.6.8 and 6.1.1.4'

loop_
_geom_angle_atom_site_label_1
_geom_angle_atom_site_label_2
_geom_angle_atom_site_label_3
_geom_angle
_geom_angle_site_symmetry_1
_geom_angle_site_symmetry_3
C3 Tm1 C3 98.56(14) . 2_656
C3 Tm1 C4 31.36(9) . .
C3 Tm1 C4 124.18(10) 2_656 .
C3 Tm1 C4 124.18(10) . 2_656
C3 Tm1 C4 31.36(9) 2_656 2_656
C4 Tm1 C4 154.13(15) . 2_656
C3 Tm1 C5 149.20(11) . 2_656
C3 Tm1 C5 51.04(10) 2_656 2_656
C4 Tm1 C5 159.32(9) . 2_656
C4 Tm1 C5 31.07(10) 2_656 2_656
C3 Tm1 C5 51.04(10) . .
C3 Tm1 C5 149.20(11) 2_656 .
C4 Tm1 C5 31.07(10) . .
C4 Tm1 C5 159.32(9) 2_656 .
C5 Tm1 C5 159.68(16) 2_656 .
C3 Tm1 B1 130.72(7) . .
C3 Tm1 B1 130.72(7) 2_656 .
C4 Tm1 B1 102.93(7) . .
C4 Tm1 B1 102.93(7) 2_656 .
C5 Tm1 B1 79.84(8) 2_656 .
C5 Tm1 B1 79.84(8) . .
C3 Tm1 C2 31.59(8) . .
C3 Tm1 C2 101.16(9) 2_656 .
C4 Tm1 C2 52.25(9) . .
C4 Tm1 C2 112.73(9) 2_656 .
C5 Tm1 C2 143.55(9) 2_656 .
C5 Tm1 C2 51.22(9) . .
B1 Tm1 C2 120.30(6) . .
C3 Tm1 C2 101.16(9) . 2_656
C3 Tm1 C2 31.59(8) 2_656 2_656
C4 Tm1 C2 112.73(9) . 2_656
C4 Tm1 C2 52.25(9) 2_656 2_656
C5 Tm1 C2 51.22(9) 2_656 2_656
C5 Tm1 C2 143.55(9) . 2_656
B1 Tm1 C2 120.30(7) . 2_656
C2 Tm1 C2 119.39(13) . 2_656
C3 Tm1 C1 129.31(9) . 2_656
C3 Tm1 C1 51.30(9) 2_656 2_656
C4 Tm1 C1 128.45(9) . 2_656
C4 Tm1 C1 51.76(9) 2_656 2_656
C5 Tm1 C1 30.96(9) 2_656 2_656
C5 Tm1 C1 148.79(9) . 2_656
B1 Tm1 C1 89.63(6) . 2_656
C2 Tm1 C1 149.92(9) . 2_656
C2 Tm1 C1 30.82(8) 2_656 2_656
C3 Tm1 C1 51.30(9) . .
C3 Tm1 C1 129.31(9) 2_656 .
C4 Tm1 C1 51.76(9) . .
C4 Tm1 C1 128.45(9) 2_656 .
C5 Tm1 C1 148.79(9) 2_656 .
C5 Tm1 C1 30.96(9) . .
B1 Tm1 C1 89.63(6) . .
C2 Tm1 C1 30.82(8) . .
C2 Tm1 C1 149.92(9) 2_656 .
C1 Tm1 C1 179.27(12) 2_656 .
C3 Tm1 H1 130.2(10) . .
C3 Tm1 H1 121.4(10) 2_656 .
C4 Tm1 H1 113.6(10) . .
C4 Tm1 H1 90.0(10) 2_656 .
C5 Tm1 H1 78.1(10) 2_656 .
C5 Tm1 H1 83.7(10) . .
B1 Tm1 H1 26.7(10) . .
C2 Tm1 H1 106.2(10) . .
C2 Tm1 H1 128.6(10) 2_656 .
C1 Tm1 H1 99.9(10) 2_656 .
C1 Tm1 H1 79.4(10) . .
C5 C1 C2 106.1(3) . .
C5 C1 C6 119.2(3) . .
C2 C1 C6 133.8(3) . .
C5 C1 Tm1 70.32(17) . .
C2 C1 Tm1 72.95(16) . .
C6 C1 Tm1 129.5(2) . .
C3 C2 C1 106.5(2) . .
C3 C2 C10 118.2(3) . .
C1 C2 C10 133.3(3) . .
C3 C2 Tm1 70.51(15) . .
C1 C2 Tm1 76.24(16) . .
C10 C2 Tm1 130.14(18) . .
C4 C3 C2 110.3(3) . .
C4 C3 Tm1 75.38(17) . .
C2 C3 Tm1 77.89(16) . .
C4 C3 H3 124.9 . .
C2 C3 H3 124.9 . .
Tm1 C3 H3 113.8 . .
C5 C4 C3 106.0(3) . .
C5 C4 C14 125.5(3) . .
C3 C4 C14 128.4(3) . .
C5 C4 Tm1 74.60(17) . .
C3 C4 Tm1 73.25(16) . .
C14 C4 Tm1 120.31(19) . .
C4 C5 C1 111.0(3) . .
C4 C5 Tm1 74.34(17) . .
C1 C5 Tm1 78.71(17) . .
C4 C5 H5 124.5 . .
C1 C5 H5 124.5 . .
Tm1 C5 H5 114.3 . .
C7 C6 C8 105.7(3) . .
C7 C6 C9 106.0(3) . .
C8 C6 C9 109.5(3) . .
C7 C6 C1 110.5(3) . .
C8 C6 C1 114.9(3) . .
C9 C6 C1 109.8(3) . .
C6 C7 H7A 109.5 . .
C6 C7 H7B 109.5 . .
H7A C7 H7B 109.5 . .
C6 C7 H7C 109.5 . .
H7A C7 H7C 109.5 . .
H7B C7 H7C 109.5 . .
C6 C8 H8A 109.5 . .
C6 C8 H8B 109.5 . .
H8A C8 H8B 109.5 . .
C6 C8 H8C 109.5 . .
H8A C8 H8C 109.5 . .
H8B C8 H8C 109.5 . .
C6 C9 H9A 109.5 . .
C6 C9 H9B 109.5 . .
H9A C9 H9B 109.5 . .
C6 C9 H9C 109.5 . .
H9A C9 H9C 109.5 . .
H9B C9 H9C 109.5 . .
C11 C10 C2 115.9(3) . .
C11 C10 C13 106.0(3) . .
C2 C10 C13 111.4(2) . .
C11 C10 C12 109.5(3) . .
C2 C10 C12 107.7(3) . .
C13 C10 C12 105.9(3) . .
C10 C11 H11A 109.5 . .
C10 C11 H11B 109.5 . .
H11A C11 H11B 109.5 . .
C10 C11 H11C 109.5 . .
H11A C11 H11C 109.5 . .
H11B C11 H11C 109.5 . .
C10 C12 H12A 109.5 . .
C10 C12 H12B 109.5 . .
H12A C12 H12B 109.5 . .
C10 C12 H12C 109.5 . .
H12A C12 H12C 109.5 . .
H12B C12 H12C 109.5 . .
C10 C13 H13A 109.5 . .
C10 C13 H13B 109.5 . .
H13A C13 H13B 109.5 . .
C10 C13 H13C 109.5 . .
H13A C13 H13C 109.5 . .
H13B C13 H13C 109.5 . .
C4 C14 C16 110.2(3) . .
C4 C14 C15 111.1(3) . .
C16 C14 C15 109.2(3) . .
C4 C14 C17 109.5(3) . .
C16 C14 C17 108.8(4) . .
C15 C14 C17 108.0(3) . .
C14 C15 H15A 109.5 . .
C14 C15 H15B 109.5 . .
H15A C15 H15B 109.5 . .
C14 C15 H15C 109.5 . .
H15A C15 H15C 109.5 . .
H15B C15 H15C 109.5 . .
C14 C16 H16A 109.5 . .
C14 C16 H16B 109.5 . .
H16A C16 H16B 109.5 . .
C14 C16 H16C 109.5 . .
H16A C16 H16C 109.5 . .
H16B C16 H16C 109.5 . .
C14 C17 H17A 109.5 . .
C14 C17 H17B 109.5 . .
H17A C17 H17B 109.5 . .
C14 C17 H17C 109.5 . .
H17A C17 H17C 109.5 . .
H17B C17 H17C 109.5 . .
Tm1 B1 H1 53.4(19) . .
Tm1 B1 H2 120(2) . .
H1 B1 H2 108(3) . .

loop_
_geom_bond_atom_site_label_1
_geom_bond_atom_site_label_2
_geom_bond_distance
_geom_bond_site_symmetry_2
Tm1 C3 2.590(3) .
Tm1 C3 2.590(3) 2_656
Tm1 C4 2.618(3) .
Tm1 C4 2.618(3) 2_656
Tm1 C5 2.621(3) 2_656
Tm1 C5 2.621(3) .
Tm1 B1 2.631(5) .
Tm1 C2 2.687(3) .
Tm1 C2 2.687(3) 2_656
Tm1 C1 2.730(3) 2_656
Tm1 C1 2.730(3) .
Tm1 H1 2.14(4) .
C1 C5 1.432(4) .
C1 C2 1.440(4) .
C1 C6 1.549(4) .
C2 C3 1.440(4) .
C2 C10 1.538(4) .
C3 C4 1.408(4) .
C3 H3 0.9500 .
C4 C5 1.403(5) .
C4 C14 1.517(4) .
C5 H5 0.9500 .
C6 C7 1.536(5) .
C6 C8 1.539(5) .
C6 C9 1.547(5) .
C7 H7A 0.9800 .
C7 H7B 0.9800 .
C7 H7C 0.9800 .
C8 H8A 0.9800 .
C8 H8B 0.9800 .
C8 H8C 0.9800 .
C9 H9A 0.9800 .
C9 H9B 0.9800 .
C9 H9C 0.9800 .
C10 C11 1.534(4) .
C10 C13 1.541(5) .
C10 C12 1.549(5) .
C11 H11A 0.9800 .
C11 H11B 0.9800 .
C11 H11C 0.9800 .
C12 H12A 0.9800 .
C12 H12B 0.9800 .
C12 H12C 0.9800 .
C13 H13A 0.9800 .
C13 H13B 0.9800 .
C13 H13C 0.9800 .
C14 C16 1.520(5) .
C14 C15 1.527(6) .
C14 C17 1.531(5) .
C15 H15A 0.9800 .
C15 H15B 0.9800 .
C15 H15C 0.9800 .
C16 H16A 0.9800 .
C16 H16B 0.9800 .
C16 H16C 0.9800 .
C17 H17A 0.9800 .
C17 H17B 0.9800 .
C17 H17C 0.9800 .
B1 H1 1.20(4) .
B1 H2 1.04(4) .
